data_2010230
loop_
_publ_author_name
'Diego, H. Lopez de'

_publ_section_title
;
 (<i>R</i>,<i>S</i>)-1-Phenylethylammonium (<i>S</i>)-mandelate
;
_journal_issue 12
_journal_name_full 'Acta Crystallographica Section C'
_journal_page_first 1995
_journal_page_last 1998
_journal_paper_doi 10.1107/S0108270194003884
_journal_volume 50
_journal_year 1994
_chemical_formula_sum 'C16 H19 N O3'
_chemical_formula_weight 273.33
_space_group_IT_number 4
_symmetry_cell_setting monoclinic
_symmetry_space_group_name_Hall 'P 2yb'
_symmetry_space_group_name_H-M 'P 1 21 1'
_atom_type_scat_source 'SHELXL93 (Sheldrick, 1993)'
_cell_angle_alpha 90.
_cell_angle_beta 93.663(11)
_cell_angle_gamma 90.
_cell_formula_units_Z 4
_cell_length_a 25.543(4)
_cell_length_b 6.5659(8)
_cell_length_c 8.6913(12)
_cell_measurement_reflns_used 22
_cell_measurement_temperature 122.0(5)
_cell_measurement_theta_max 43.29
_cell_measurement_theta_min 27.98
_cell_volume 1454.7(4)
_diffrn_measurement_device 'Enraf-Nonius CAD-4'
_diffrn_measurement_method \w-2\q
_diffrn_radiation_type CuK\a
_diffrn_radiation_wavelength 1.5418
_diffrn_reflns_av_R_equivalents 0.0219
_diffrn_reflns_limit_h_max 31
_diffrn_reflns_limit_h_min -32
_diffrn_reflns_limit_k_max 8
_diffrn_reflns_limit_k_min -8
_diffrn_reflns_limit_l_max 10
_diffrn_reflns_limit_l_min 0
_diffrn_reflns_number 7668
_diffrn_reflns_theta_max 75.12
_diffrn_standards_decay_% 7
_diffrn_standards_interval_time 166
_diffrn_standards_number 3
_exptl_absorpt_coefficient_mu 0.697
_exptl_absorpt_correction_type none
_exptl_crystal_colour colourless
_exptl_crystal_density_diffrn 1.248
_exptl_crystal_description prismatic
_exptl_crystal_size_max 0.40
_exptl_crystal_size_mid 0.13
_exptl_crystal_size_min 0.05
_refine_diff_density_max 0.316
_refine_diff_density_min -0.356
_refine_ls_goodness_of_fit_obs 1.059
_refine_ls_number_parameters 371
_refine_ls_number_reflns 5982
_refine_ls_R_factor_obs 0.0533
_refine_ls_shift/esd_max 0.001
_refine_ls_structure_factor_coef Fsqd
_refine_ls_weighting_details 'w = 1/[\s^2^(F~o~^2^)+(0.1126P)^2^+0.2248P] where P = (F~o~^2^+2F~c~^2^)/3'
_refine_ls_weighting_scheme calc
_refine_ls_wR_factor_obs 0.1487
_reflns_number_observed 5789
_reflns_number_total 5985
_reflns_observed_criterion |F~o~|>4\s(|F~o~|)
_cod_data_source_file ab1136.cif
_cod_data_source_block ab1136a
_cod_depositor_comments
;
 Adding the _atom_site_type_symbol data item.

 Antanas Vaitkus,
 2017-01-19

The following automatic conversions were performed:

'_refine_ls_weighting_scheme' value 'w =
1/[\s^2^(F~o~^2^)+(0.1126P)^2^+0.2248P] where P =
(F~o~^2^+2F~c~^2^)/3' was changed to 'calc'. New tag
'_refine_ls_weighting_details' was created. The value of the new tag
was set to 'w = 1/[\s^2^(F~o~^2^)+(0.1126P)^2^+0.2248P] where P =
(F~o~^2^+2F~c~^2^)/3'.

Automatic conversion script
Id: cif_fix_values 3143 2015-03-26 13:38:13Z robertas 
;
_cod_original_cell_volume 1454.7(3)
_cod_original_sg_symbol_Hall 'P 2y1'
_cod_original_sg_symbol_H-M 'P 21'
_cod_database_code 2010230

loop_
_symmetry_equiv_pos_as_xyz
x,y,z
-x,y+1/2,-z

loop_
_atom_site_label
_atom_site_type_symbol
_atom_site_fract_x
_atom_site_fract_y
_atom_site_fract_z
_atom_site_U_iso_or_equiv
C1A C .72770(10) .7771(3) .2076(2) .0190(10)
O1A O .73180(10) .6508(2) .3163(2) .0240(10)
O2A O .74710(10) .9535(2) .21340(10) .0230(10)
C2A C .69580(10) .7194(3) .0581(2) .0210(10)
O3A O .68530(10) .5067(2) .0482(2) .0300(10)
C3A C .64410(10) .8321(3) .0560(2) .0210(10)
C4A C .63720(10) 1.0164(3) -.0222(2) .0270(10)
C5A C .58950(10) 1.1189(4) -.0207(2) .0340(10)
C6A C .54890(10) 1.0401(4) .0591(2) .0320(10)
C7A C .55600(10) .8574(4) .1393(2) .0300(10)
C8A C .60330(10) .7548(3) .1369(2) .0260(10)
C9A C .64860(10) .9862(3) .4973(2) .0260(10)
C10A C .64910(10) 1.1887(3) .4103(2) .0220(10)
NA N .70470(10) 1.2559(2) .3980(2) .0210(10)
C11A C .61760(10) 1.3480(3) .4901(2) .0220(10)
C12A C .56870(10) 1.4045(3) .4236(2) .0250(10)
C13A C .53690(10) 1.5392(4) .4989(2) .0290(10)
C14A C .55400(10) 1.6176(3) .6408(2) .0280(10)
C15A C .60260(10) 1.5634(3) .7074(2) .0300(10)
C16A C .63420(10) 1.4272(3) .6331(2) .0270(10)
C1B C .77300(10) 1.2250(3) .7819(2) .0200(10)
O1B O .75400(10) 1.0494(2) .7847(2) .0240(10)
O2B O .76800(10) 1.3485(2) .67090(10) .0240(10)
C2B C .80700(10) 1.2931(3) .9261(2) .0210(10)
O3B O .77870(10) 1.2795(2) 1.06100(10) .0240(10)
C3B C .85750(10) 1.1700(3) .9349(2) .0220(10)
C4B C .89900(10) 1.2340(4) .8501(2) .0300(10)
C5B C .94530(10) 1.1227(4) .8518(2) .0350(10)
C6B C .95100(10) .9481(4) .9402(2) .0380(10)
C7B C .91030(10) .8834(4) 1.0241(2) .0370(10)
C8B C .86320(10) .9911(4) 1.0209(2) .0280(10)
C9B C .84950(10) 1.0092(3) .4964(2) .0260(10)
C10B C .84640(10) .8091(3) .5828(2) .0210(10)
NB N .79010(10) .7470(2) .5896(2) .0210(10)
C11B C .87850(10) .6474(3) .5069(2) .0210(10)
C12B C .92960(10) .6120(3) .5651(2) .0270(10)
C13B C .96200(10) .4801(4) .4904(2) .0310(10)
C14B C .94340(10) .3817(3) .3571(2) .0290(10)
C15B C .89240(10) .4152(3) .2989(2) .0290(10)
C16B C .86000(10) .5474(3) .3736(2) .0260(10)
H2A H .71540(10) .7624(3) -.0325(2) .026
H03A H .7174(11) .463(5) .057(3) .044
H4A H .66500(10) 1.0719(3) -.0765(2) .032
H5A H .55480(10) 1.2440(4) -.0748(2) .040
H6A H .51640(10) 1.1102(4) .0593(2) .038
H7A H .52850(10) .8034(4) .1955(2) .036
H8A H .60800(10) .6300(3) .1913(2) .031
H91A H .61250(10) .9364(12) .4987(16) .039
H92A H .6632(6) 1.0063(6) .6033(6) .039
H93A H .6699(5) .8863(7) .4455(10) .039
H10A H .63270(10) 1.1672(3) .3039(2) .026
HN1A H .7220(2) 1.1624(13) .3431(16) .032
HN2A H .70510(10) 1.3786(12) .3494(17) .032
HN3A H .7207(2) 1.268(2) .4941(2) .032
H12A H .55700(10) 1.3507(3) .3260(2) .030
H13A H .50360(10) 1.5770(4) .4529(2) .035
H14A H .53230(10) 1.7090(3) .6927(2) .034
H15A H .61440(10) 1.6194(3) .8042(2) .036
H16A H .66720(10) 1.3882(3) .6804(2) .032
H2B H .81650(10) 1.4393(3) .9116(2) .026
H03B H .7681(10) 1.146(5) 1.077(3) .035
H4B H .89550(10) 1.3551(4) .7905(2) .035
H5B H .97300(10) 1.1667(4) .7921(2) .042
H6B H .98290(10) .8733(4) .9430(2) .046
H7B H .91430(10) .7636(4) 1.0850(2) .045
H8B H .83500(10) .9428(4) 1.0771(2) .034
H91B H .88620(10) 1.0539(12) .4980(16) .038
H92B H .8286(5) 1.1124(7) .5461(11) .038
H93B H .8358(6) .9904(6) .3895(5) .038
H10B H .86160(10) .8300(3) .6906(2) .025
HN1B H .7729(2) .8406(13) .6449(16) .031
HN2B H .78840(10) .6230(11) .6358(17) .031
HN3B H .7748(2) .740(2) .4923(2) .031
H12B H .94250(10) .6787(3) .6568(2) .033
H13B H .99700(10) .4573(4) .5308(2) .037
H14B H .96560(10) .2916(3) .3057(2) .034
H15B H .87960(10) .3475(3) .2076(2) .034
H16B H .82500(10) .5695(3) .3332(2) .031

loop_
_geom_angle_atom_site_label_1
_geom_angle_atom_site_label_2
_geom_angle_atom_site_label_3
_geom_angle
_geom_angle_publ_flag
O1A C1A O2A 124.3(2) yes
O1A C1A C2A 119.2(2) yes
O2A C1A C2A 116.6(2) yes
C1A C2A O3A 112.4(2) yes
C1A C2A C3A 107.74(14) yes
O3A C2A C3A 108.5(2) yes
C2A C3A C4A 120.9(2) yes
C2A C3A C8A 119.8(2) yes
C4A C3A C8A 119.3(2) yes
C3A C4A C5A 119.9(2) yes
C4A C5A C6A 120.5(2) yes
C5A C6A C7A 119.7(2) yes
C6A C7A C8A 119.8(2) yes
C3A C8A C7A 120.8(2) yes
O1B C1B O2B 125.9(2) yes
O1B C1B C2B 116.7(2) yes
O2B C1B C2B 117.4(2) yes
C1B C2B O3B 111.22(14) yes
C1B C2B C3B 108.59(14) yes
O3B C2B C3B 113.6(2) yes
C2B C3B C4B 119.0(2) yes
C2B C3B C8B 122.3(2) yes
C4B C3B C8B 118.7(2) yes
C3B C4B C5B 120.8(2) yes
C4B C5B C6B 120.1(2) yes
C5B C6B C7B 119.6(2) yes
C6B C7B C8B 120.9(2) yes
C3B C8B C7B 119.9(2) yes
NA C10A C9A 109.2(2) yes
NA C10A C11A 111.2(2) yes
C9A C10A C11A 110.68(14) yes
C10A C11A C12A 118.8(2) yes
C10A C11A C16A 121.9(2) yes
C12A C11A C16A 119.1(2) yes
C11A C12A C13A 120.6(2) yes
C12A C13A C14A 119.8(2) yes
C13A C14A C15A 120.1(2) yes
C14A C15A C16A 120.2(2) yes
C11A C16A C15A 120.2(2) yes
NB C10B C9B 109.62(14) yes
NB C10B C11B 111.85(14) yes
C9B C10B C11B 110.10(14) yes
C10B C11B C12B 118.7(2) yes
C10B C11B C16B 122.0(2) yes
C12B C11B C16B 119.0(2) yes
C11B C12B C13B 120.6(2) yes
C12B C13B C14B 119.9(2) yes
C13B C14B C15B 119.8(2) yes
C14B C15B C16B 120.2(2) yes
C11B C16B C15B 120.4(2) yes

loop_
_geom_bond_atom_site_label_1
_geom_bond_atom_site_label_2
_geom_bond_site_symmetry_1
_geom_bond_site_symmetry_2
_geom_bond_distance
_geom_bond_publ_flag
O1A C1A . . 1.257(2) yes
O2A C1A . . 1.260(2) yes
C1A C2A . . 1.536(2) yes
C2A O3A . . 1.423(2) yes
C2A C3A . . 1.514(2) yes
C3A C4A . . 1.394(3) yes
C3A C8A . . 1.389(3) yes
C4A C5A . . 1.392(3) yes
C5A C6A . . 1.384(3) yes
C6A C7A . . 1.393(3) yes
C7A C8A . . 1.385(3) yes
NA C10A . . 1.498(2) yes
C9A C10A . . 1.530(3) yes
C10A C11A . . 1.514(3) yes
C11A C12A . . 1.393(3) yes
C11A C16A . . 1.388(3) yes
C12A C13A . . 1.392(3) yes
C13A C14A . . 1.381(3) yes
C14A C15A . . 1.382(3) yes
C15A C16A . . 1.391(3) yes
O1B C1B . . 1.252(2) yes
O2B C1B . . 1.260(2) yes
C1B C2B . . 1.544(2) yes
C2B O3B . . 1.420(2) yes
C2B C3B . . 1.520(3) yes
C3B C4B . . 1.393(3) yes
C3B C8B . . 1.395(3) yes
C4B C5B . . 1.390(3) yes
C5B C6B . . 1.383(4) yes
C6B C7B . . 1.375(3) yes
C7B C8B . . 1.394(3) yes
NB C10B . . 1.500(2) yes
C9B C10B . . 1.517(3) yes
C10B C11B . . 1.517(2) yes
C11B C12B . . 1.390(3) yes
C11B C16B . . 1.388(2) yes
C12B C13B . . 1.388(3) yes
C13B C14B . . 1.384(3) yes
C14B C15B . . 1.384(3) yes
C15B C16B . . 1.388(3) yes

loop_
_geom_torsion_atom_site_label_1
_geom_torsion_atom_site_label_2
_geom_torsion_atom_site_label_3
_geom_torsion_atom_site_label_4
_geom_torsion
_geom_torsion_publ_flag
O1A C1A C2A O3A -14.6(2) yes
O1A C1A C2A C3A 104.9(2) yes
O2A C1A C2A C3A -73.4(2) yes
C1A C2A C3A C4A 96.0(2) yes
C1A C2A C3A C8A -81.9(2) yes
NA C10A C11A C12A 132.0(2) yes
O1B C1B C2B O3B -56.8(2) yes
O1B C1B C2B C3B 68.9(2) yes
O2B C1B C2B C3B -109.4(2) yes
C1B C2B C3B C4B 83.8(2) yes
C1B C2B C3B C8B -93.9(2) yes
NB C10B C11B C12B -142.1(2) yes
